data_4070205
loop_
_publ_author_name
'Buil, Mar\'ia L.'
'Esteruelas, Miguel A.'
'Garc\'es, Karin'
'O\~nate, Enrique'

_publ_section_title
;
 Osmium&#x2212;Alkenylcarbyne and &#x2212;Alkenylcarbene Complexes with an
 Steroid Skeleton: Formation of a Testosterone Organometallic Derivative
 Containing the 7H-Amino Adenine Tautomer
;
_journal_issue 19
_journal_name_full Organometallics
_journal_page_first 5691
_journal_paper_doi 10.1021/om900647a
_journal_volume 28
_journal_year 2009
_chemical_absolute_configuration rm
_chemical_formula_sum 'C48.45 H85.9 Cl1.9 F6 N5 O2 Os P3'
_chemical_formula_weight 1234.99
_chemical_name_systematic
; 
 ? 
;
_space_group_IT_number 1
_symmetry_cell_setting triclinic
_symmetry_space_group_name_Hall 'P 1'
_symmetry_space_group_name_H-M 'P 1'
_atom_sites_solution_hydrogens geom
_atom_sites_solution_primary direct
_atom_sites_solution_secondary difmap
_audit_creation_method SHELXL-97
_cell_angle_alpha 109.375(3)
_cell_angle_beta 93.131(3)
_cell_angle_gamma 97.394(3)
_cell_formula_units_Z 2
_cell_length_a 11.3170(16)
_cell_length_b 16.066(2)
_cell_length_c 18.498(3)
_cell_measurement_reflns_used 4839
_cell_measurement_temperature 223(2)
_cell_measurement_theta_max 20
_cell_measurement_theta_min 2
_cell_volume 3129.4(8)
_computing_cell_refinement 'SAINT+ v. 6.1 (Bruker AXS, 2000)'
_computing_data_collection 'SMART v. 5.625 (Bruker AXS, 2000)'
_computing_data_reduction 'SAINT+ v. 6.1 (Bruker AXS, 2000)'
_computing_molecular_graphics 'XP, SHELXTL v. 6.1 (Bruker, 2000)'
_computing_publication_material 'XCIF, SHELXTL v. 6.1 (Bruker, 2000)'
_computing_structure_refinement 'SHELXL-97 (Sheldrick, 1997)'
_computing_structure_solution 'SHELXS-97 (Sheldrick, 1990)'
_diffrn_ambient_temperature 223(2)
_diffrn_detector_area_resol_mean 8.26
_diffrn_measured_fraction_theta_full 0.988
_diffrn_measured_fraction_theta_max 0.909
_diffrn_measurement_device_type 'Bruker SMART APEX CCD system'
_diffrn_measurement_method '\w rotations with narrow frames'
_diffrn_radiation_monochromator graphite
_diffrn_radiation_source 'fine-focus sealed tube'
_diffrn_radiation_type MoK\a
_diffrn_radiation_wavelength 0.71073
_diffrn_reflns_av_R_equivalents 0.0444
_diffrn_reflns_av_sigmaI/netI 0.1269
_diffrn_reflns_limit_h_max 15
_diffrn_reflns_limit_h_min -14
_diffrn_reflns_limit_k_max 21
_diffrn_reflns_limit_k_min -21
_diffrn_reflns_limit_l_max 23
_diffrn_reflns_limit_l_min -24
_diffrn_reflns_number 39237
_diffrn_reflns_theta_full 27.50
_diffrn_reflns_theta_max 28.84
_diffrn_reflns_theta_min 1.46
_diffrn_standards_decay_% 'no decay'
_exptl_absorpt_coefficient_mu 2.213
_exptl_absorpt_correction_T_max 0.89
_exptl_absorpt_correction_T_min 0.62
_exptl_absorpt_correction_type numerical
_exptl_absorpt_process_details
;
XPREP, SHELXTL v. 6.1 (Bruker, 2000)
;
_exptl_crystal_colour orange
_exptl_crystal_density_diffrn 1.320
_exptl_crystal_density_method 'not measured'
_exptl_crystal_description 'irregular block'
_exptl_crystal_F_000 1244
_exptl_crystal_size_max 0.20
_exptl_crystal_size_mid 0.08
_exptl_crystal_size_min 0.06
_refine_diff_density_max 1.880
_refine_diff_density_min -1.295
_refine_diff_density_rms 0.203
_refine_ls_abs_structure_details 'Flack H D (1983), Acta Cryst. A39, 876-881'
_refine_ls_abs_structure_Flack 0.110(11)
_refine_ls_extinction_coef 0.0012(2)
_refine_ls_extinction_expression Fc^*^=kFc[1+0.001xFc^2^\l^3^/sin(2\q)]^-1/4^
_refine_ls_extinction_method SHELXL
_refine_ls_goodness_of_fit_ref 1.207
_refine_ls_hydrogen_treatment constr
_refine_ls_matrix_type full
_refine_ls_number_parameters 1200
_refine_ls_number_reflns 28335
_refine_ls_number_restraints 936
_refine_ls_restrained_S_all 1.207
_refine_ls_R_factor_all 0.1348
_refine_ls_R_factor_gt 0.0879
_refine_ls_shift/su_max 0.047
_refine_ls_shift/su_mean 0.002
_refine_ls_structure_factor_coef Fsqd
_refine_ls_weighting_details 'calc w=1/[\s^2^(Fo^2^)+(0.0966P)^2^+0.0000P] where P=(Fo^2^+2Fc^2^)/3'
_refine_ls_weighting_scheme calc
_refine_ls_wR_factor_gt 0.2103
_refine_ls_wR_factor_ref 0.2313
_reflns_number_gt 18408
_reflns_number_total 28335
_reflns_threshold_expression >2sigma(I)
_cod_data_source_file om900647a_si_002.cif
_cod_data_source_block mae413bs
_cod_original_cell_volume 3129.3(8)
_cod_original_formula_sum 'C48.45 H85.90 Cl1.90 F6 N5 O2 Os P3'
_cod_database_code 4070205

loop_
_symmetry_equiv_pos_as_xyz
'x, y, z'

loop_
_atom_site_label
_atom_site_type_symbol
_atom_site_fract_x
_atom_site_fract_y
_atom_site_fract_z
_atom_site_U_iso_or_equiv
_atom_site_adp_type
_atom_site_occupancy
_atom_site_symmetry_multiplicity
_atom_site_calc_flag
_atom_site_refinement_flags
_atom_site_disorder_assembly
_atom_site_disorder_group
Os1 Os 0.97361(14) 0.89681(9) 0.70028(9) 0.0426(3) Uani 1 1 d DU . .
H01 H 0.8723 0.8600 0.6279 0.051 Uiso 1 1 d R A .
Cl1 Cl 0.9493(5) 1.0310(3) 0.6680(3) 0.0504(13) Uani 1 1 d DU A .
P1 P 0.8075(5) 0.9270(4) 0.7766(3) 0.0582(13) Uani 1 1 d DU A .
P2 P 1.1004(5) 0.8596(3) 0.5951(3) 0.0493(13) Uani 1 1 d DU A .
N1 N 1.1218(7) 0.9881(4) 0.7837(5) 0.046(2) Uani 1 1 d DU A .
N2 N 1.2638(7) 1.1034(5) 0.8440(5) 0.045(4) Uani 1 1 d DU A .
H2 H 1.3046 1.1562 0.8577 0.054 Uiso 1 1 calc R . .
N3 N 1.1909(9) 0.8835(6) 0.8416(6) 0.052(4) Uani 1 1 d DU A .
N4 N 1.3684(10) 0.9471(7) 0.9310(6) 0.059(5) Uani 1 1 d DU A .
N5 N 1.4658(9) 1.0906(8) 0.9615(6) 0.049(4) Uani 1 1 d DU A .
H5A H 1.5163 1.0796 0.9924 0.073 Uiso 1 1 calc R . .
H5B H 1.4735 1.1424 0.9568 0.073 Uiso 1 1 calc R . .
O11A O 0.493(2) 0.242(2) 0.9167(14) 0.099(7) Uiso 0.582(11) 1 d PDU A 1
C1A C 0.9670(17) 0.7969(8) 0.7183(10) 0.073(4) Uiso 0.582(11) 1 d PDU A 1
C2A C 0.986(3) 0.7337(10) 0.7556(12) 0.076(4) Uiso 0.582(11) 1 d PDU A 1
H2A H 1.0158 0.7544 0.8072 0.091 Uiso 0.582(11) 1 calc PR A 1
C3A C 0.960(2) 0.6446(10) 0.7172(12) 0.083(3) Uiso 0.582(11) 1 d PDU A 1
C4A C 0.914(3) 0.5984(14) 0.6335(11) 0.086(4) Uiso 0.582(11) 1 d PDU A 1
H4A1 H 0.9793 0.6002 0.6016 0.103 Uiso 0.582(11) 1 calc PR A 1
H4A2 H 0.8530 0.6285 0.6190 0.103 Uiso 0.582(11) 1 calc PR A 1
C5A C 0.861(3) 0.4992(14) 0.6208(11) 0.090(3) Uiso 0.582(11) 1 d PDU A 1
H5A1 H 0.9146 0.4579 0.5969 0.108 Uiso 0.582(11) 1 calc PR A 1
H5A2 H 0.7829 0.4812 0.5913 0.108 Uiso 0.582(11) 1 calc PR A 1
C6A C 0.8540(18) 0.5112(12) 0.7091(10) 0.093(3) Uiso 0.582(11) 1 d PDU A 1
H6A H 0.7851 0.5422 0.7236 0.111 Uiso 0.582(11) 1 calc PR A 1
C7A C 0.9598(17) 0.5749(9) 0.7562(10) 0.089(3) Uiso 0.582(11) 1 d PDU A 1
C8A C 1.0763(19) 0.5390(17) 0.7474(16) 0.097(5) Uiso 0.582(11) 1 d PDU A 1
H8A1 H 1.0656 0.4803 0.7511 0.145 Uiso 0.582(11) 1 calc PR A 1
H8A2 H 1.1358 0.5778 0.7875 0.145 Uiso 0.582(11) 1 calc PR A 1
H8A3 H 1.1020 0.5359 0.6981 0.145 Uiso 0.582(11) 1 calc PR A 1
C9A C 0.940(2) 0.6017(12) 0.8411(11) 0.091(4) Uiso 0.582(11) 1 d PDU A 1
H9A1 H 1.0093 0.6425 0.8720 0.109 Uiso 0.582(11) 1 calc PR A 1
H9A2 H 0.8707 0.6320 0.8502 0.109 Uiso 0.582(11) 1 calc PR A 1
C10A C 0.921(2) 0.5202(13) 0.8643(11) 0.098(4) Uiso 0.582(11) 1 d PDU A 1
H10A H 0.8966 0.5373 0.9161 0.118 Uiso 0.582(11) 1 calc PR A 1
H10B H 0.9963 0.4979 0.8656 0.118 Uiso 0.582(11) 1 calc PR A 1
C11A C 0.8235(19) 0.4420(11) 0.8091(10) 0.103(3) Uiso 0.582(11) 1 d PDU A 1
H11A H 0.7518 0.4709 0.8175 0.123 Uiso 0.582(11) 1 calc PR A 1
C12A C 0.825(2) 0.4228(11) 0.7266(10) 0.101(3) Uiso 0.582(11) 1 d PDU A 1
H12A H 0.8907 0.3884 0.7103 0.121 Uiso 0.582(11) 1 calc PR A 1
C13A C 0.710(2) 0.3654(15) 0.6834(12) 0.107(4) Uiso 0.582(11) 1 d PDU A 1
H13A H 0.7135 0.3500 0.6283 0.128 Uiso 0.582(11) 1 calc PR A 1
H13B H 0.6430 0.3971 0.6977 0.128 Uiso 0.582(11) 1 calc PR A 1
C14A C 0.696(2) 0.2788(14) 0.7060(11) 0.108(4) Uiso 0.582(11) 1 d PDU A 1
H14A H 0.6243 0.2391 0.6775 0.129 Uiso 0.582(11) 1 calc PR A 1
H14B H 0.7639 0.2480 0.6910 0.129 Uiso 0.582(11) 1 calc PR A 1
C15A C 0.689(2) 0.2974(14) 0.7874(11) 0.107(4) Uiso 0.582(11) 1 d PDU A 1
H15A H 0.7292 0.2469 0.7866 0.128 Uiso 0.582(11) 1 calc PR A 1
C16A C 0.7863(18) 0.3611(12) 0.8400(10) 0.107(3) Uiso 0.582(11) 1 d PDU A 1
C17A C 0.906(2) 0.3192(19) 0.8369(19) 0.113(6) Uiso 0.582(11) 1 d PDU A 1
H17A H 0.9063 0.2753 0.7869 0.170 Uiso 0.582(11) 1 calc PR A 1
H17B H 0.9103 0.2915 0.8755 0.170 Uiso 0.582(11) 1 calc PR A 1
H17C H 0.9736 0.3655 0.8465 0.170 Uiso 0.582(11) 1 calc PR A 1
C18A C 0.756(2) 0.3946(15) 0.9223(11) 0.108(4) Uiso 0.582(11) 1 d PDU A 1
H18A H 0.7014 0.4371 0.9269 0.130 Uiso 0.582(11) 1 calc PR A 1
H18B H 0.8292 0.4260 0.9555 0.130 Uiso 0.582(11) 1 calc PR A 1
C19A C 0.701(2) 0.321(2) 0.9507(13) 0.109(4) Uiso 0.582(11) 1 d PDU A 1
H19A H 0.7589 0.2826 0.9541 0.131 Uiso 0.582(11) 1 calc PR A 1
H19B H 0.6746 0.3467 1.0014 0.131 Uiso 0.582(11) 1 calc PR A 1
C20A C 0.594(2) 0.2672(19) 0.8923(12) 0.107(4) Uiso 0.582(11) 1 d PDU A 1
C21A C 0.588(2) 0.260(2) 0.8076(13) 0.107(4) Uiso 0.582(11) 1 d PDU A 1
H21A H 0.5211 0.2320 0.7728 0.128 Uiso 0.582(11) 1 calc PR A 1
C22 C 1.1661(9) 1.0713(6) 0.7941(5) 0.053(5) Uani 1 1 d DU . .
H22 H 1.1320 1.1050 0.7687 0.064 Uiso 1 1 calc R A .
C23 C 1.2006(8) 0.9670(6) 0.8323(5) 0.048(4) Uani 1 1 d DU . .
C24 C 1.2863(7) 1.0355(6) 0.8692(5) 0.038(4) Uani 1 1 d DU A .
C25 C 1.2769(11) 0.8809(8) 0.8907(7) 0.061(5) Uani 1 1 d DU . .
H25 H 1.2755 0.8270 0.8992 0.073 Uiso 1 1 calc R A .
C26 C 1.3768(9) 1.0280(7) 0.9216(5) 0.045(4) Uani 1 1 d DU . .
C27 C 0.7081(14) 0.9902(13) 0.7430(10) 0.087(6) Uani 1 1 d DU . .
H27 H 0.7602 1.0454 0.7466 0.105 Uiso 1 1 calc R A .
C28 C 0.6151(18) 1.0220(17) 0.8009(16) 0.116(9) Uani 1 1 d DU A .
H28A H 0.6504 1.0527 0.8530 0.175 Uiso 1 1 d R . .
H28B H 0.5594 0.9707 0.7989 0.175 Uiso 1 1 d R . .
H28C H 0.5739 1.0615 0.7834 0.175 Uiso 1 1 d R . .
C29 C 0.670(2) 0.9455(16) 0.6576(12) 0.096(8) Uani 1 1 d DU A .
H29A H 0.6325 0.8852 0.6476 0.144 Uiso 1 1 calc R . .
H29B H 0.7395 0.9451 0.6297 0.144 Uiso 1 1 calc R . .
H29C H 0.6149 0.9778 0.6411 0.144 Uiso 1 1 calc R . .
C30 C 0.8481(12) 0.9954(10) 0.8821(8) 0.095(5) Uani 1 1 d DU . .
H30 H 0.7723 0.9984 0.9053 0.114 Uiso 1 1 calc R A .
C31 C 0.904(3) 1.0902(13) 0.8971(11) 0.135(10) Uani 1 1 d DU A .
H31A H 0.8566 1.1159 0.8677 0.203 Uiso 1 1 calc R . .
H31B H 0.9835 1.0916 0.8822 0.203 Uiso 1 1 calc R . .
H31C H 0.9060 1.1238 0.9510 0.203 Uiso 1 1 calc R . .
C32 C 0.925(3) 0.9536(19) 0.9260(10) 0.160(12) Uani 1 1 d DU A .
H32A H 0.9726 0.9998 0.9683 0.241 Uiso 1 1 calc R . .
H32B H 0.9762 0.9197 0.8922 0.241 Uiso 1 1 calc R . .
H32C H 0.8740 0.9149 0.9453 0.241 Uiso 1 1 calc R . .
C33 C 0.7108(14) 0.8244(11) 0.7727(9) 0.094(6) Uani 1 1 d DU . .
H33 H 0.7666 0.7896 0.7874 0.113 Uiso 1 1 calc R A .
C34 C 0.622(2) 0.8388(14) 0.8363(15) 0.151(12) Uani 1 1 d DU A .
H34A H 0.5461 0.8458 0.8156 0.227 Uiso 1 1 calc R . .
H34B H 0.6540 0.8915 0.8793 0.227 Uiso 1 1 calc R . .
H34C H 0.6128 0.7880 0.8529 0.227 Uiso 1 1 calc R . .
C35 C 0.655(2) 0.7628(16) 0.6907(13) 0.135(10) Uani 1 1 d DU A .
H35A H 0.6290 0.7037 0.6911 0.202 Uiso 1 1 calc R . .
H35B H 0.7131 0.7608 0.6547 0.202 Uiso 1 1 calc R . .
H35C H 0.5869 0.7860 0.6756 0.202 Uiso 1 1 calc R . .
C36 C 1.0133(14) 0.8075(10) 0.4993(9) 0.063(4) Uani 1 1 d DU . .
H36 H 1.0698 0.7993 0.4601 0.076 Uiso 1 1 calc R A .
C37 C 0.930(2) 0.7119(11) 0.4838(12) 0.076(7) Uani 1 1 d DU A .
H37A H 0.8682 0.7197 0.5182 0.114 Uiso 1 1 calc R . .
H37B H 0.9778 0.6705 0.4925 0.114 Uiso 1 1 calc R . .
H37C H 0.8932 0.6891 0.4315 0.114 Uiso 1 1 calc R . .
C38 C 0.9225(13) 0.8633(11) 0.4822(8) 0.046(3) Uani 1 1 d DU A .
H38A H 0.8860 0.8352 0.4302 0.069 Uiso 1 1 calc R . .
H38B H 0.9626 0.9221 0.4888 0.069 Uiso 1 1 calc R . .
H38C H 0.8618 0.8674 0.5171 0.069 Uiso 1 1 calc R . .
C39 C 1.1891(14) 0.7651(11) 0.5986(9) 0.083(6) Uani 1 1 d DU . .
H39 H 1.1280 0.7168 0.6001 0.100 Uiso 1 1 calc R A .
C40 C 1.270(2) 0.7828(16) 0.6637(12) 0.081(7) Uani 1 1 d DU A .
H40A H 1.2830 0.7275 0.6697 0.121 Uiso 1 1 calc R . .
H40B H 1.2374 0.8186 0.7085 0.121 Uiso 1 1 calc R . .
H40C H 1.3444 0.8145 0.6576 0.121 Uiso 1 1 calc R . .
C41 C 1.250(3) 0.7239(18) 0.5248(13) 0.109(11) Uani 1 1 d DU A .
H41A H 1.3099 0.7684 0.5188 0.163 Uiso 1 1 calc R . .
H41B H 1.1908 0.7029 0.4809 0.163 Uiso 1 1 calc R . .
H41C H 1.2865 0.6748 0.5290 0.163 Uiso 1 1 calc R . .
C42 C 1.2061(13) 0.9533(10) 0.5904(8) 0.076(5) Uani 1 1 d DU . .
H42 H 1.1637 1.0048 0.6083 0.091 Uiso 1 1 calc R A .
C43 C 1.221(2) 0.9419(17) 0.5047(13) 0.119(10) Uani 1 1 d DU A .
H43A H 1.2867 0.9099 0.4887 0.178 Uiso 1 1 calc R . .
H43B H 1.2375 0.9997 0.4995 0.178 Uiso 1 1 calc R . .
H43C H 1.1489 0.9092 0.4731 0.178 Uiso 1 1 calc R . .
C44 C 1.3153(17) 0.9767(14) 0.6480(16) 0.099(8) Uani 1 1 d DU A .
H44A H 1.3806 0.9512 0.6227 0.148 Uiso 1 1 calc R . .
H44B H 1.2980 0.9532 0.6884 0.148 Uiso 1 1 calc R . .
H44C H 1.3368 1.0404 0.6696 0.148 Uiso 1 1 calc R . .
Os2 Os 0.01833(14) 0.09824(9) 0.30097(9) 0.0362(2) Uani 1 1 d DU . .
H02 H 0.1310 0.1414 0.3653 0.043 Uiso 1 1 d R . .
Cl2 Cl 0.0365(5) -0.0335(3) 0.3384(3) 0.0476(12) Uani 1 1 d DU . .
P3 P -0.1042(5) 0.1446(3) 0.4065(3) 0.0449(13) Uani 1 1 d DU . .
P4 P 0.1712(5) 0.0492(4) 0.2153(3) 0.0524(13) Uani 1 1 d DU . .
N6 N -0.1281(8) 0.0052(5) 0.2161(5) 0.042(2) Uani 1 1 d DU . .
N7 N -0.2807(10) -0.1044(6) 0.1630(6) 0.045(4) Uani 1 1 d DU . .
H7 H -0.3284 -0.1537 0.1541 0.054 Uiso 1 1 calc R . .
N8 N -0.1682(10) 0.0973(6) 0.1380(7) 0.041(3) Uani 1 1 d DU . .
N9 N -0.3448(11) 0.0356(8) 0.0484(8) 0.053(3) Uani 1 1 d DU . .
N10 N -0.4598(11) -0.0996(8) 0.0284(8) 0.052(4) Uani 1 1 d DU . .
H10C H -0.5049 -0.0895 -0.0058 0.078 Uiso 1 1 calc R . .
H10D H -0.4759 -0.1484 0.0381 0.078 Uiso 1 1 calc R . .
O2 O 0.5011(9) 0.7790(7) 0.1155(7) 0.057(3) Uani 1 1 d DU . .
C45 C 0.0153(13) 0.2013(7) 0.2900(9) 0.045(2) Uani 1 1 d DU . .
C46 C 0.0553(12) 0.2946(8) 0.3054(8) 0.053(3) Uani 1 1 d DU . .
H46 H 0.1166 0.3238 0.3448 0.064 Uiso 1 1 calc R . .
C47 C 0.0093(12) 0.3426(7) 0.2662(9) 0.058(3) Uani 1 1 d DU . .
C48 C -0.0844(14) 0.3108(10) 0.1980(11) 0.071(5) Uani 1 1 d DU . .
H48A H -0.1627 0.2988 0.2144 0.085 Uiso 1 1 calc R . .
H48B H -0.0675 0.2559 0.1608 0.085 Uiso 1 1 calc R . .
C49 C -0.0831(13) 0.3848(10) 0.1603(11) 0.070(5) Uani 1 1 d DU . .
H49A H -0.1491 0.4182 0.1731 0.084 Uiso 1 1 calc R . .
H49B H -0.0826 0.3609 0.1048 0.084 Uiso 1 1 calc R . .
C50 C 0.0417(11) 0.4416(8) 0.2025(8) 0.047(2) Uani 1 1 d DU . .
H50 H 0.1025 0.4075 0.1767 0.056 Uiso 1 1 calc R . .
C51 C 0.0540(11) 0.4414(7) 0.2831(8) 0.050(2) Uani 1 1 d DU . .
C52 C -0.0266(15) 0.4950(9) 0.3353(10) 0.073(5) Uani 1 1 d DU . .
H52A H 0.0070 0.5571 0.3525 0.110 Uiso 1 1 calc R . .
H52B H -0.0341 0.4758 0.3791 0.110 Uiso 1 1 calc R . .
H52C H -0.1042 0.4862 0.3078 0.110 Uiso 1 1 calc R . .
C53 C 0.1827(12) 0.4778(8) 0.3184(8) 0.048(3) Uani 1 1 d DU . .
H53A H 0.1900 0.4804 0.3717 0.057 Uiso 1 1 calc R . .
H53B H 0.2353 0.4379 0.2908 0.057 Uiso 1 1 calc R . .
C54 C 0.2204(14) 0.5692(8) 0.3151(8) 0.056(4) Uani 1 1 d DU . .
H54A H 0.3061 0.5859 0.3295 0.067 Uiso 1 1 calc R . .
H54B H 0.1811 0.6114 0.3529 0.067 Uiso 1 1 calc R . .
C55 C 0.1903(11) 0.5775(8) 0.2333(8) 0.050(3) Uani 1 1 d DU . .
H55 H 0.2411 0.5379 0.2017 0.061 Uiso 1 1 calc R . .
C56 C 0.0715(11) 0.5353(8) 0.1942(8) 0.047(3) Uani 1 1 d DU . .
H56 H 0.0138 0.5719 0.2212 0.056 Uiso 1 1 calc R . .
C57 C 0.0607(14) 0.5333(10) 0.1123(9) 0.063(4) Uani 1 1 d DU . .
H57A H -0.0217 0.5124 0.0896 0.075 Uiso 1 1 calc R . .
H57B H 0.1105 0.4928 0.0822 0.075 Uiso 1 1 calc R . .
C58 C 0.1018(13) 0.6302(10) 0.1116(10) 0.061(4) Uani 1 1 d DU . .
H58A H 0.0971 0.6287 0.0587 0.073 Uiso 1 1 calc R . .
H58B H 0.0469 0.6688 0.1381 0.073 Uiso 1 1 calc R . .
C59 C 0.2222(11) 0.6682(9) 0.1476(8) 0.050(3) Uani 1 1 d DU . .
C60 C 0.2453(11) 0.6720(8) 0.2275(8) 0.048(2) Uani 1 1 d DU . .
C61 C 0.1722(13) 0.7392(9) 0.2831(9) 0.057(3) Uani 1 1 d DU . .
H61A H 0.0899 0.7268 0.2620 0.086 Uiso 1 1 calc R . .
H61B H 0.2051 0.7993 0.2884 0.086 Uiso 1 1 calc R . .
H61C H 0.1773 0.7324 0.3328 0.086 Uiso 1 1 calc R . .
C62 C 0.3764(12) 0.6961(9) 0.2580(9) 0.050(3) Uani 1 1 d DU . .
H62A H 0.4162 0.6450 0.2353 0.060 Uiso 1 1 calc R . .
H62B H 0.3835 0.7094 0.3133 0.060 Uiso 1 1 calc R . .
C63 C 0.4399(13) 0.7761(10) 0.2407(9) 0.058(3) Uani 1 1 d DU . .
H63A H 0.4079 0.8298 0.2680 0.070 Uiso 1 1 calc R . .
H63B H 0.5251 0.7855 0.2565 0.070 Uiso 1 1 calc R . .
C64 C 0.4173(12) 0.7539(9) 0.1534(9) 0.054(3) Uani 1 1 d DU . .
C65 C 0.2984(12) 0.7022(9) 0.1077(9) 0.051(3) Uani 1 1 d DU . .
H65 H 0.2802 0.6948 0.0561 0.061 Uiso 1 1 calc R . .
C66 C -0.1848(10) -0.0722(7) 0.2146(7) 0.036(3) Uani 1 1 d DU . .
H66 H -0.1600 -0.1018 0.2468 0.043 Uiso 1 1 calc R . .
C67 C -0.1956(11) 0.0219(7) 0.1595(7) 0.037(3) Uani 1 1 d DU . .
C68 C -0.2878(10) -0.0431(8) 0.1270(8) 0.043(4) Uani 1 1 d DU . .
C69 C -0.2455(12) 0.0970(8) 0.0828(8) 0.048(4) Uani 1 1 d DU . .
H69 H -0.2309 0.1445 0.0647 0.058 Uiso 1 1 calc R . .
C70 C -0.3662(12) -0.0403(9) 0.0659(8) 0.042(3) Uani 1 1 d DU . .
C71 C -0.0116(13) 0.1974(11) 0.4986(9) 0.059(3) Uani 1 1 d DU . .
H71 H -0.0682 0.2100 0.5377 0.071 Uiso 1 1 calc R . .
C72 C 0.061(2) 0.1295(19) 0.5165(17) 0.136(14) Uani 1 1 d DU . .
H72A H 0.1172 0.1130 0.4791 0.204 Uiso 1 1 calc R . .
H72B H 0.0075 0.0772 0.5145 0.204 Uiso 1 1 calc R . .
H72C H 0.1038 0.1564 0.5670 0.204 Uiso 1 1 calc R . .
C73 C 0.050(2) 0.2880(13) 0.5013(12) 0.079(7) Uani 1 1 d DU . .
H73A H 0.1195 0.2806 0.4734 0.118 Uiso 1 1 calc R . .
H73B H 0.0747 0.3250 0.5539 0.118 Uiso 1 1 calc R . .
H73C H -0.0039 0.3156 0.4784 0.118 Uiso 1 1 calc R . .
C74 C -0.2073(11) 0.0514(9) 0.4223(7) 0.044(3) Uani 1 1 d DU . .
H74 H -0.1623 0.0013 0.4124 0.053 Uiso 1 1 calc R . .
C75 C -0.3187(14) 0.0174(16) 0.3665(9) 0.063(6) Uani 1 1 d DU . .
H75A H -0.3596 -0.0360 0.3719 0.095 Uiso 1 1 calc R . .
H75B H -0.2973 0.0046 0.3148 0.095 Uiso 1 1 calc R . .
H75C H -0.3704 0.0621 0.3770 0.095 Uiso 1 1 calc R . .
C76 C -0.2425(14) 0.0699(16) 0.5033(9) 0.068(6) Uani 1 1 d DU . .
H76A H -0.2837 0.1207 0.5172 0.103 Uiso 1 1 calc R . .
H76B H -0.1719 0.0819 0.5386 0.103 Uiso 1 1 calc R . .
H76C H -0.2943 0.0187 0.5055 0.103 Uiso 1 1 calc R . .
C77 C -0.1938(12) 0.2289(9) 0.3995(9) 0.054(4) Uani 1 1 d DU . .
H77 H -0.1335 0.2804 0.4038 0.065 Uiso 1 1 calc R . .
C78 C -0.265(2) 0.2646(17) 0.4708(13) 0.099(9) Uani 1 1 d DU . .
H78A H -0.3256 0.2958 0.4583 0.149 Uiso 1 1 calc R . .
H78B H -0.2111 0.3046 0.5136 0.149 Uiso 1 1 calc R . .
H78C H -0.3022 0.2153 0.4842 0.149 Uiso 1 1 calc R . .
C79 C -0.267(2) 0.2097(15) 0.3204(12) 0.076(7) Uani 1 1 d DU . .
H79A H -0.3249 0.1567 0.3091 0.114 Uiso 1 1 calc R . .
H79B H -0.2138 0.2013 0.2808 0.114 Uiso 1 1 calc R . .
H79C H -0.3076 0.2593 0.3226 0.114 Uiso 1 1 calc R . .
C80 C 0.2904(12) 0.0041(10) 0.2551(9) 0.060(4) Uani 1 1 d DU . .
H80 H 0.2559 -0.0565 0.2514 0.073 Uiso 1 1 calc R . .
C81 C 0.4127(15) -0.0050(16) 0.2130(11) 0.074(6) Uani 1 1 d DU . .
H81A H 0.4588 0.0532 0.2246 0.112 Uiso 1 1 calc R . .
H81B H 0.3929 -0.0320 0.1583 0.112 Uiso 1 1 calc R . .
H81C H 0.4587 -0.0416 0.2313 0.112 Uiso 1 1 calc R . .
C82 C 0.3379(15) 0.0532(16) 0.3398(9) 0.076(7) Uani 1 1 d DU . .
H82A H 0.3777 0.0144 0.3591 0.114 Uiso 1 1 calc R . .
H82B H 0.2724 0.0705 0.3692 0.114 Uiso 1 1 calc R . .
H82C H 0.3935 0.1054 0.3441 0.114 Uiso 1 1 calc R . .
C83 C 0.1028(16) -0.0528(10) 0.1254(8) 0.074(4) Uani 1 1 d DU . .
H83 H 0.0271 -0.0375 0.1092 0.089 Uiso 1 1 calc R . .
C84 C 0.0704(18) -0.1333(10) 0.1379(11) 0.081(5) Uani 1 1 d DU . .
H84A H 0.0319 -0.1778 0.0910 0.121 Uiso 1 1 calc R . .
H84B H 0.0163 -0.1250 0.1770 0.121 Uiso 1 1 calc R . .
H84C H 0.1408 -0.1525 0.1545 0.121 Uiso 1 1 calc R . .
C85 C 0.175(2) -0.0686(15) 0.0546(11) 0.127(10) Uani 1 1 d DU . .
H85A H 0.2547 -0.0761 0.0685 0.191 Uiso 1 1 calc R . .
H85B H 0.1780 -0.0181 0.0376 0.191 Uiso 1 1 calc R . .
H85C H 0.1364 -0.1213 0.0138 0.191 Uiso 1 1 calc R . .
C86 C 0.2416(12) 0.1356(10) 0.1798(9) 0.087(4) Uani 1 1 d DU . .
H86 H 0.3006 0.1076 0.1469 0.105 Uiso 1 1 calc R . .
C87 C 0.147(2) 0.1532(15) 0.1243(12) 0.104(6) Uani 1 1 d DU . .
H87A H 0.0749 0.1629 0.1485 0.155 Uiso 1 1 calc R . .
H87B H 0.1303 0.1025 0.0776 0.155 Uiso 1 1 calc R . .
H87C H 0.1784 0.2052 0.1125 0.155 Uiso 1 1 calc R . .
C88 C 0.3136(18) 0.2137(13) 0.2433(16) 0.113(8) Uani 1 1 d DU . .
H88A H 0.3615 0.2509 0.2212 0.169 Uiso 1 1 calc R . .
H88B H 0.3648 0.1921 0.2739 0.169 Uiso 1 1 calc R . .
H88C H 0.2603 0.2477 0.2753 0.169 Uiso 1 1 calc R . .
O11B O 0.518(3) 0.252(2) 0.891(2) 0.110(6) Uiso 0.418(11) 1 d PDU A 2
C1B C 0.973(4) 0.8021(16) 0.725(3) 0.073(4) Uiso 0.418(11) 1 d PDU A 2
C2B C 1.008(3) 0.7268(15) 0.741(2) 0.076(4) Uiso 0.418(11) 1 d PDU A 2
H2B H 1.0751 0.7365 0.7752 0.092 Uiso 0.418(11) 1 calc PR A 2
C3B C 0.949(3) 0.6423(14) 0.7078(16) 0.083(3) Uiso 0.418(11) 1 d PDU A 2
C4B C 0.859(3) 0.6048(18) 0.6377(18) 0.087(4) Uiso 0.418(11) 1 d PDU A 2
H4B1 H 0.8960 0.6091 0.5928 0.104 Uiso 0.418(11) 1 calc PR A 2
H4B2 H 0.7928 0.6386 0.6446 0.104 Uiso 0.418(11) 1 calc PR A 2
C5B C 0.812(3) 0.5048(18) 0.6256(16) 0.090(4) Uiso 0.418(11) 1 d PDU A 2
H5B1 H 0.8453 0.4639 0.5835 0.108 Uiso 0.418(11) 1 calc PR A 2
H5B2 H 0.7249 0.4914 0.6179 0.108 Uiso 0.418(11) 1 calc PR A 2
C6B C 0.864(2) 0.5053(14) 0.7072(13) 0.093(3) Uiso 0.418(11) 1 d PDU A 2
H6B H 0.8088 0.5333 0.7438 0.111 Uiso 0.418(11) 1 calc PR A 2
C7B C 0.981(2) 0.5655(13) 0.7318(13) 0.089(3) Uiso 0.418(11) 1 d PDU A 2
C8B C 1.082(2) 0.528(2) 0.688(2) 0.088(7) Uiso 0.418(11) 1 d PDU A 2
H8B1 H 1.0491 0.4816 0.6408 0.133 Uiso 0.418(11) 1 calc PR A 2
H8B2 H 1.1299 0.5051 0.7186 0.133 Uiso 0.418(11) 1 calc PR A 2
H8B3 H 1.1302 0.5751 0.6764 0.133 Uiso 0.418(11) 1 calc PR A 2
C9B C 1.017(3) 0.5842(16) 0.8168(14) 0.091(4) Uiso 0.418(11) 1 d PDU A 2
H9B1 H 1.0961 0.6197 0.8314 0.110 Uiso 0.418(11) 1 calc PR A 2
H9B2 H 0.9611 0.6187 0.8470 0.110 Uiso 0.418(11) 1 calc PR A 2
C10B C 1.018(2) 0.5001(19) 0.8349(16) 0.098(4) Uiso 0.418(11) 1 d PDU A 2
H10E H 1.0157 0.5144 0.8900 0.118 Uiso 0.418(11) 1 calc PR A 2
H10F H 1.0924 0.4784 0.8217 0.118 Uiso 0.418(11) 1 calc PR A 2
C11B C 0.911(2) 0.4224(16) 0.7925(13) 0.101(3) Uiso 0.418(11) 1 d PDU A 2
H11B H 0.9619 0.3755 0.7777 0.121 Uiso 0.418(11) 1 calc PR A 2
C12B C 0.868(2) 0.4115(14) 0.7142(12) 0.099(3) Uiso 0.418(11) 1 d PDU A 2
H12B H 0.9262 0.3839 0.6806 0.118 Uiso 0.418(11) 1 calc PR A 2
C13B C 0.751(3) 0.3482(19) 0.6897(16) 0.104(4) Uiso 0.418(11) 1 d PDU A 2
H13C H 0.7320 0.3292 0.6343 0.125 Uiso 0.418(11) 1 calc PR A 2
H13D H 0.6864 0.3770 0.7144 0.125 Uiso 0.418(11) 1 calc PR A 2
C14B C 0.768(4) 0.2657(15) 0.7150(14) 0.106(4) Uiso 0.418(11) 1 d PDU A 2
H14C H 0.6997 0.2190 0.6923 0.127 Uiso 0.418(11) 1 calc PR A 2
H14D H 0.8389 0.2426 0.6950 0.127 Uiso 0.418(11) 1 calc PR A 2
C15B C 0.779(2) 0.2869(14) 0.7976(14) 0.106(4) Uiso 0.418(11) 1 d PDU A 2
H15B H 0.8479 0.2571 0.8023 0.128 Uiso 0.418(11) 1 calc PR A 2
C16B C 0.833(2) 0.3792(15) 0.8438(12) 0.107(3) Uiso 0.418(11) 1 d PDU A 2
C17B C 0.930(3) 0.380(3) 0.9093(18) 0.104(8) Uiso 0.418(11) 1 d PDU A 2
H17D H 0.9914 0.3471 0.8863 0.156 Uiso 0.418(11) 1 calc PR A 2
H17E H 0.8922 0.3529 0.9429 0.156 Uiso 0.418(11) 1 calc PR A 2
H17F H 0.9649 0.4405 0.9383 0.156 Uiso 0.418(11) 1 calc PR A 2
C18B C 0.740(3) 0.4343(16) 0.8802(19) 0.109(4) Uiso 0.418(11) 1 d PDU A 2
H18C H 0.6891 0.4426 0.8399 0.130 Uiso 0.418(11) 1 calc PR A 2
H18D H 0.7795 0.4928 0.9134 0.130 Uiso 0.418(11) 1 calc PR A 2
C19B C 0.661(3) 0.393(2) 0.927(2) 0.111(4) Uiso 0.418(11) 1 d PDU A 2
H19C H 0.7059 0.3968 0.9749 0.133 Uiso 0.418(11) 1 calc PR A 2
H19D H 0.5926 0.4237 0.9403 0.133 Uiso 0.418(11) 1 calc PR A 2
C20B C 0.618(3) 0.2943(19) 0.879(2) 0.110(4) Uiso 0.418(11) 1 d PDU A 2
C21B C 0.697(3) 0.2380(16) 0.8243(17) 0.108(4) Uiso 0.418(11) 1 d PDU A 2
H21B H 0.6906 0.1764 0.8110 0.130 Uiso 0.418(11) 1 calc PR A 2
P5 P 0.7561(5) 0.6747(4) 0.2300(3) 0.0772(14) Uiso 0.70 1 d PDU B 1
F1 F 0.7414(10) 0.7707(5) 0.2903(6) 0.075(3) Uiso 0.70 1 d PDU B 1
F2 F 0.7731(11) 0.5843(6) 0.1687(6) 0.091(4) Uiso 0.70 1 d PDU B 1
F3 F 0.8685(10) 0.7252(7) 0.2038(8) 0.094(4) Uiso 0.70 1 d PDU B 1
F4 F 0.6480(10) 0.6310(8) 0.2619(8) 0.101(4) Uiso 0.70 1 d PDU B 1
F5 F 0.8488(10) 0.6624(8) 0.2911(6) 0.087(3) Uiso 0.70 1 d PDU B 1
F6 F 0.6679(11) 0.6924(9) 0.1676(6) 0.099(4) Uiso 0.70 1 d PDU B 1
P5B P 0.7561(5) 0.6747(4) 0.2300(3) 0.0772(14) Uiso 0.30 1 d PDU C 2
F1B F 0.696(2) 0.7643(10) 0.2578(14) 0.085(5) Uiso 0.30 1 d PDU C 2
F2B F 0.818(2) 0.5895(10) 0.2069(14) 0.092(5) Uiso 0.30 1 d PDU C 2
F3B F 0.8794(13) 0.7347(14) 0.2755(13) 0.092(5) Uiso 0.30 1 d PDU C 2
F4B F 0.6320(12) 0.6233(15) 0.1843(13) 0.090(5) Uiso 0.30 1 d PDU C 2
F5B F 0.798(2) 0.6989(16) 0.1584(10) 0.096(5) Uiso 0.30 1 d PDU C 2
F6B F 0.720(2) 0.6556(16) 0.3064(10) 0.085(5) Uiso 0.30 1 d PDU C 2
P6A P 0.2476(8) 0.3145(6) 0.7507(5) 0.136(3) Uiso 0.70 1 d PDU D 1
F7A F 0.2094(17) 0.4002(9) 0.8142(8) 0.143(5) Uiso 0.70 1 d PDU D 1
F8A F 0.2901(15) 0.2319(9) 0.6923(9) 0.138(5) Uiso 0.70 1 d PDU D 1
F9A F 0.3829(10) 0.3654(11) 0.7721(11) 0.134(5) Uiso 0.70 1 d PDU D 1
F10A F 0.1111(10) 0.2724(12) 0.7317(12) 0.155(5) Uiso 0.70 1 d PDU D 1
F11A F 0.2381(16) 0.3611(12) 0.6884(9) 0.138(5) Uiso 0.70 1 d PDU D 1
F12A F 0.2638(15) 0.2712(11) 0.8168(9) 0.126(5) Uiso 0.70 1 d PDU D 1
P6B P 0.2476(8) 0.3145(6) 0.7507(5) 0.136(3) Uiso 0.30 1 d PDU E 2
F7B F 0.250(3) 0.4090(13) 0.738(2) 0.139(6) Uiso 0.30 1 d PDU E 2
F8B F 0.247(3) 0.2256(14) 0.768(2) 0.134(6) Uiso 0.30 1 d PDU E 2
F9B F 0.356(2) 0.362(2) 0.8171(16) 0.133(6) Uiso 0.30 1 d PDU E 2
F10B F 0.145(2) 0.273(2) 0.6822(14) 0.144(6) Uiso 0.30 1 d PDU E 2
F11B F 0.348(2) 0.291(2) 0.6946(16) 0.131(6) Uiso 0.30 1 d PDU E 2
F12B F 0.152(2) 0.343(2) 0.8122(16) 0.150(6) Uiso 0.30 1 d PDU E 2
C90B C 0.401(3) 0.655(3) 0.901(2) 0.083(9) Uiso 0.50 1 d PDU . .
C91B C 0.466(3) 0.585(3) 0.847(2) 0.127(8) Uiso 0.50 1 d PDU . .
O1B O 0.595(2) 0.607(2) 0.8729(15) 0.130(7) Uiso 0.50 1 d PDU . .
C92B C 0.614(3) 0.647(4) 0.9574(15) 0.124(8) Uiso 0.50 1 d PDU . .
C93B C 0.744(3) 0.687(3) 0.9833(18) 0.074(8) Uiso 0.50 1 d PDU . .
C90C C 0.194(3) 0.251(2) 0.011(2) 0.089(9) Uiso 0.50 1 d PDU . .
C91C C 0.282(3) 0.3371(19) 0.0389(16) 0.084(6) Uiso 0.50 1 d PDU . .
O1C O 0.290(2) 0.3759(15) -0.0233(12) 0.099(6) Uiso 0.50 1 d PDU . .
C92C C 0.329(2) 0.4736(15) 0.012(2) 0.093(6) Uiso 0.50 1 d PDU . .
C93C C 0.449(2) 0.4896(16) 0.0570(15) 0.046(6) Uiso 0.50 1 d PDU . .
C90D C 0.615(5) 0.599(3) 0.477(3) 0.128(11) Uiso 0.548(15) 1 d PDU F 3
C91D C 0.539(3) 0.672(2) 0.483(2) 0.103(8) Uiso 0.548(15) 1 d PDU F 3
O1D O 0.569(3) 0.7146(14) 0.4263(14) 0.112(7) Uiso 0.548(15) 1 d PDU F 3
C92D C 0.598(2) 0.8111(15) 0.462(2) 0.094(7) Uiso 0.548(15) 1 d PDU F 3
C93D C 0.499(2) 0.8589(13) 0.4492(13) 0.029(5) Uiso 0.548(15) 1 d PDU F 3
C90F C 0.593(5) 0.454(4) 0.3803(16) 0.119(9) Uiso 0.452(15) 1 d PDU F 4
C91F C 0.496(4) 0.479(3) 0.3345(19) 0.116(7) Uiso 0.452(15) 1 d PDU F 4
O1F O 0.495(3) 0.427(2) 0.2518(17) 0.110(6) Uiso 0.452(15) 1 d PDU F 4
C92F C 0.593(4) 0.372(3) 0.2425(18) 0.106(6) Uiso 0.452(15) 1 d PDU F 4
C93F C 0.595(6) 0.321(5) 0.157(2) 0.100(7) Uiso 0.452(15) 1 d PDU F 4
C90A C 0.383(4) 0.241(3) 0.559(3) 0.101(7) Uiso 0.40 1 d PDU G 1
Cl4A Cl 0.4628(12) 0.1553(8) 0.5451(8) 0.074(3) Uiso 0.40 1 d PDU G 1
Cl3A Cl 0.4202(17) 0.2974(11) 0.4985(10) 0.114(5) Uiso 0.40 1 d PDU G 1
C91A C 0.387(7) 0.425(4) 0.5615(18) 0.100(11) Uiso 0.25 1 d PDU H 2
Cl3B Cl 0.404(3) 0.3441(19) 0.478(2) 0.144(8) Uiso 0.25 1 d PDU H 2
Cl4B Cl 0.289(2) 0.4916(14) 0.5465(13) 0.090(6) Uiso 0.25 1 d PDU H 2
C92A C 0.577(9) 0.406(2) 0.202(2) 0.107(7) Uiso 0.25 1 d PDU I 3
Cl3C Cl 0.591(3) 0.301(2) 0.1448(12) 0.088(6) Uiso 0.25 1 d PDU I 3
Cl4C Cl 0.557(3) 0.4117(18) 0.2932(12) 0.113(6) Uiso 0.25 1 d PDU I 3

loop_
_atom_site_aniso_label
_atom_site_aniso_U_11
_atom_site_aniso_U_22
_atom_site_aniso_U_33
_atom_site_aniso_U_23
_atom_site_aniso_U_13
_atom_site_aniso_U_12
Os1 0.0468(6) 0.0369(5) 0.0470(6) 0.0229(4) -0.0072(4) -0.0015(4)
Cl1 0.054(3) 0.048(3) 0.056(3) 0.029(2) -0.006(2) 0.009(2)
P1 0.060(3) 0.064(3) 0.059(3) 0.032(2) 0.0062(19) 0.009(2)
P2 0.052(3) 0.049(3) 0.051(3) 0.023(2) -0.0039(19) 0.006(2)
N1 0.054(3) 0.022(4) 0.058(4) 0.012(4) -0.013(3) 0.010(4)
N2 0.033(7) 0.035(6) 0.072(11) 0.027(7) -0.005(5) 0.005(4)
N3 0.063(8) 0.043(5) 0.055(9) 0.033(6) -0.019(6) -0.007(5)
N4 0.071(9) 0.044(6) 0.062(9) 0.027(6) -0.028(7) 0.000(5)
N5 0.042(7) 0.055(7) 0.058(9) 0.038(7) -0.007(5) -0.004(5)
C22 0.052(11) 0.035(6) 0.076(14) 0.030(8) -0.019(7) -0.001(6)
C23 0.073(11) 0.026(6) 0.042(9) 0.011(6) -0.019(6) 0.004(5)
C24 0.045(9) 0.035(6) 0.039(11) 0.018(7) 0.000(5) 0.005(5)
C25 0.066(11) 0.042(7) 0.076(13) 0.031(8) -0.027(8) 0.002(6)
C26 0.054(9) 0.040(6) 0.041(9) 0.018(6) -0.007(5) 0.006(5)
C27 0.076(14) 0.118(16) 0.099(11) 0.065(12) 0.025(9) 0.045(12)
C28 0.078(15) 0.095(18) 0.22(2) 0.095(17) 0.089(16) 0.032(12)
C29 0.079(17) 0.086(19) 0.128(11) 0.055(13) -0.044(12) 0.001(13)
C30 0.103(16) 0.124(13) 0.054(5) 0.026(7) 0.017(4) 0.013(10)
C31 0.16(3) 0.124(13) 0.075(16) -0.013(9) 0.022(16) -0.023(16)
C32 0.19(3) 0.26(3) 0.057(11) 0.084(19) 0.011(12) 0.06(2)
C33 0.100(13) 0.084(9) 0.109(12) 0.047(8) 0.047(10) -0.002(8)
C34 0.18(3) 0.083(16) 0.24(2) 0.089(17) 0.16(2) 0.055(14)
C35 0.11(2) 0.108(17) 0.163(14) 0.038(14) -0.012(16) -0.045(14)
C36 0.092(13) 0.058(10) 0.043(3) 0.027(7) -0.007(4) 0.004(5)
C37 0.097(17) 0.056(8) 0.062(13) 0.011(9) -0.016(10) -0.004(8)
C38 0.047(9) 0.064(9) 0.026(7) 0.020(8) 0.001(5) -0.007(7)
C39 0.109(16) 0.092(14) 0.068(12) 0.037(14) 0.013(9) 0.059(11)
C40 0.083(15) 0.097(19) 0.099(12) 0.078(13) 0.006(10) 0.025(12)
C41 0.16(3) 0.10(2) 0.102(12) 0.053(18) 0.056(16) 0.08(2)
C42 0.055(9) 0.072(9) 0.097(11) 0.026(10) 0.023(6) -0.004(7)
C43 0.18(3) 0.074(16) 0.121(13) 0.054(14) 0.072(15) 0.015(17)
C44 0.064(12) 0.041(11) 0.19(2) 0.043(15) -0.017(13) -0.002(8)
Os2 0.0360(5) 0.0316(4) 0.0439(5) 0.0198(4) -0.0019(4) -0.0003(4)
Cl2 0.047(3) 0.045(3) 0.062(3) 0.034(3) 0.000(2) 0.004(2)
P3 0.046(3) 0.045(3) 0.046(3) 0.020(2) 0.0025(19) 0.0012(19)
P4 0.047(2) 0.057(3) 0.067(3) 0.036(2) 0.016(2) 0.012(2)
N6 0.047(3) 0.048(5) 0.036(4) 0.029(3) -0.002(2) -0.016(4)
N7 0.056(9) 0.037(7) 0.040(9) 0.019(6) -0.009(5) -0.012(5)
N8 0.055(7) 0.026(5) 0.044(7) 0.015(4) -0.004(5) 0.002(4)
N9 0.055(7) 0.047(7) 0.061(8) 0.030(6) -0.011(5) -0.003(5)
N10 0.064(9) 0.035(7) 0.049(8) 0.013(6) -0.017(5) -0.003(5)
O2 0.058(5) 0.038(6) 0.079(7) 0.041(6) -0.006(5) -0.028(5)
C45 0.049(4) 0.034(2) 0.057(5) 0.026(3) 0.007(3) 0.000(2)
C46 0.057(9) 0.036(4) 0.078(10) 0.035(6) 0.016(6) 0.000(5)
C47 0.056(8) 0.027(4) 0.093(8) 0.030(5) 0.000(6) -0.004(4)
C48 0.060(9) 0.038(6) 0.117(13) 0.040(7) -0.016(7) -0.015(5)
C49 0.039(7) 0.049(7) 0.130(11) 0.052(8) -0.021(7) -0.013(5)
C50 0.034(6) 0.028(5) 0.082(5) 0.027(5) -0.006(5) 0.000(4)
C51 0.048(5) 0.026(3) 0.079(5) 0.026(4) 0.014(4) -0.004(3)
C52 0.080(9) 0.043(7) 0.115(11) 0.043(8) 0.043(10) 0.020(8)
C53 0.061(5) 0.021(5) 0.057(7) 0.012(5) -0.002(5) -0.002(4)
C54 0.068(9) 0.030(6) 0.063(7) 0.017(6) -0.002(6) -0.018(5)
C55 0.048(6) 0.032(4) 0.072(7) 0.026(5) -0.003(6) -0.009(4)
C56 0.033(5) 0.033(5) 0.084(7) 0.033(6) 0.005(5) 0.002(4)
C57 0.054(9) 0.051(7) 0.088(7) 0.041(7) -0.015(6) -0.009(6)
C58 0.051(6) 0.059(7) 0.077(9) 0.042(7) -0.004(6) -0.022(7)
C59 0.034(5) 0.049(7) 0.080(5) 0.038(5) 0.009(4) 0.004(4)
C60 0.043(4) 0.029(4) 0.074(5) 0.024(5) 0.000(4) -0.003(3)
C61 0.057(7) 0.038(6) 0.082(8) 0.027(7) 0.009(8) 0.006(6)
C62 0.045(4) 0.037(7) 0.063(7) 0.015(6) 0.004(4) -0.011(4)
C63 0.045(7) 0.054(9) 0.082(5) 0.036(8) 0.010(6) -0.008(5)
C64 0.042(6) 0.044(8) 0.082(6) 0.033(7) 0.008(4) -0.002(5)
C65 0.039(5) 0.038(8) 0.079(7) 0.025(7) 0.014(4) 0.000(5)
C66 0.029(7) 0.037(6) 0.047(9) 0.023(6) 0.005(4) -0.002(4)
C67 0.034(7) 0.041(7) 0.040(7) 0.023(6) 0.004(3) -0.004(4)
C68 0.039(10) 0.042(9) 0.052(12) 0.026(8) -0.004(5) -0.006(6)
C69 0.065(9) 0.025(6) 0.051(9) 0.013(6) -0.013(6) 0.004(5)
C70 0.033(7) 0.045(7) 0.052(8) 0.025(6) 0.000(4) 0.001(4)
C71 0.043(9) 0.080(10) 0.046(3) 0.017(7) 0.005(4) -0.006(5)
C72 0.13(3) 0.120(19) 0.16(3) 0.09(2) -0.08(2) -0.018(16)
C73 0.109(19) 0.070(11) 0.038(10) 0.011(8) -0.024(10) -0.019(9)
C74 0.036(7) 0.062(8) 0.046(7) 0.037(7) -0.005(4) 0.003(5)
C75 0.030(8) 0.120(17) 0.035(6) 0.030(9) 0.005(5) -0.015(7)
C76 0.027(8) 0.15(2) 0.048(6) 0.065(10) -0.011(5) 0.001(9)
C77 0.044(9) 0.047(9) 0.078(10) 0.029(9) 0.017(6) 0.006(6)
C78 0.10(2) 0.074(19) 0.115(13) 0.016(17) 0.055(14) 0.031(14)
C79 0.061(14) 0.065(15) 0.103(11) 0.025(11) -0.009(10) 0.032(11)
C80 0.041(7) 0.039(9) 0.108(11) 0.033(7) 0.007(5) 0.006(6)
C81 0.051(8) 0.107(17) 0.073(10) 0.037(11) 0.004(8) 0.025(10)
C82 0.025(8) 0.14(2) 0.087(8) 0.069(11) 0.022(6) 0.016(10)
C83 0.086(12) 0.077(6) 0.063(7) 0.016(4) 0.014(4) 0.041(6)
C84 0.089(14) 0.064(6) 0.073(13) -0.001(6) 0.014(10) 0.018(8)
C85 0.18(3) 0.105(18) 0.092(11) 0.015(10) 0.066(15) 0.031(17)
C86 0.090(12) 0.089(9) 0.127(15) 0.080(8) 0.060(8) 0.034(8)
C87 0.133(17) 0.106(16) 0.122(16) 0.090(13) 0.052(11) 0.042(13)
C88 0.079(15) 0.068(10) 0.23(2) 0.100(12) 0.015(13) 0.009(7)

loop_
_atom_type_symbol
_atom_type_description
_atom_type_scat_dispersion_real
_atom_type_scat_dispersion_imag
_atom_type_scat_source
C C 0.0033 0.0016 'International Tables Vol C Tables 4.2.6.8 and 6.1.1.4'
H H 0.0000 0.0000 'International Tables Vol C Tables 4.2.6.8 and 6.1.1.4'
N N 0.0061 0.0033 'International Tables Vol C Tables 4.2.6.8 and 6.1.1.4'
O O 0.0106 0.0060 'International Tables Vol C Tables 4.2.6.8 and 6.1.1.4'
F F 0.0171 0.0103 'International Tables Vol C Tables 4.2.6.8 and 6.1.1.4'
P P 0.1023 0.0942 'International Tables Vol C Tables 4.2.6.8 and 6.1.1.4'
Cl Cl 0.1484 0.1585 'International Tables Vol C Tables 4.2.6.8 and 6.1.1.4'
Os Os -1.2165 7.6030 'International Tables Vol C Tables 4.2.6.8 and 6.1.1.4'

loop_
_geom_angle_atom_site_label_1
_geom_angle_atom_site_label_2
_geom_angle_atom_site_label_3
_geom_angle
C1B Os1 C1A 4.3(18)
C1B Os1 N1 100.5(15)
C1A Os1 N1 104.5(5)
C1B Os1 P1 86.5(16)
C1A Os1 P1 87.4(7)
N1 Os1 P1 99.9(3)
C1B Os1 P2 98.8(16)
C1A Os1 P2 96.9(7)
N1 Os1 P2 93.2(3)
P1 Os1 P2 164.75(17)
C1B Os1 Cl1 173.0(16)
C1A Os1 Cl1 171.1(6)
N1 Os1 Cl1 83.4(2)
P1 Os1 Cl1 87.06(19)
P2 Os1 Cl1 86.70(18)
C1B Os1 H01 100.0
C1A Os1 H01 95.9
N1 Os1 H01 159.2
P1 Os1 H01 84.8
P2 Os1 H01 80.2
Cl1 Os1 H01 76.6
C27 P1 C33 104.7(7)
C27 P1 C30 103.6(7)
C33 P1 C30 106.6(6)
C27 P1 Os1 112.6(5)
C33 P1 Os1 112.4(6)
C30 P1 Os1 115.9(4)
C42 P2 C36 107.0(5)
C42 P2 C39 108.5(6)
C36 P2 C39 101.1(6)
C42 P2 Os1 115.0(5)
C36 P2 Os1 112.9(5)
C39 P2 Os1 111.3(6)
C22 N1 C23 101.9(6)
C22 N1 Os1 130.2(6)
C23 N1 Os1 127.5(5)
C22 N2 C24 106.0(7)
C22 N2 H2 127.0
C24 N2 H2 127.0
C25 N3 C23 111.6(8)
C26 N4 C25 119.4(8)
C26 N5 H5A 120.0
C26 N5 H5B 120.0
H5A N5 H5B 120.0
C2A C1A Os1 161.1(11)
C3A C2A C1A 121.4(12)
C3A C2A H2A 119.3
C1A C2A H2A 119.3
C2A C3A C4A 127.3(12)
C2A C3A C7A 123.6(14)
C4A C3A C7A 108.7(11)
C3A C4A C5A 108.8(11)
C3A C4A H4A1 109.9
C5A C4A H4A1 109.9
C3A C4A H4A2 109.9
C5A C4A H4A2 109.9
H4A1 C4A H4A2 108.3
C4A C5A C6A 96.7(11)
C4A C5A H5A1 112.4
C6A C5A H5A1 112.4
C4A C5A H5A2 112.4
C6A C5A H5A2 112.4
H5A1 C5A H5A2 110.0
C7A C6A C12A 115.7(12)
C7A C6A C5A 109.5(11)
C12A C6A C5A 115.2(11)
C7A C6A H6A 105.1
C12A C6A H6A 105.1
C5A C6A H6A 105.1
C6A C7A C8A 114.6(12)
C6A C7A C3A 98.1(11)
C8A C7A C3A 108.9(11)
C6A C7A C9A 109.4(11)
C8A C7A C9A 107.2(12)
C3A C7A C9A 118.7(11)
C7A C8A H8A1 109.5
C7A C8A H8A2 109.5
H8A1 C8A H8A2 109.5
C7A C8A H8A3 109.5
H8A1 C8A H8A3 109.5
H8A2 C8A H8A3 109.5
C10A C9A C7A 109.9(12)
C10A C9A H9A1 109.7
C7A C9A H9A1 109.7
C10A C9A H9A2 109.7
C7A C9A H9A2 109.7
H9A1 C9A H9A2 108.2
C9A C10A C11A 114.2(12)
C9A C10A H10A 108.7
C11A C10A H10A 108.7
C9A C10A H10B 108.7
C11A C10A H10B 108.7
H10A C10A H10B 107.6
C12A C11A C10A 117.1(12)
C12A C11A C16A 119.0(11)
C10A C11A C16A 114.9(11)
C12A C11A H11A 100.1
C10A C11A H11A 100.1
C16A C11A H11A 100.1
C11A C12A C13A 110.5(12)
C11A C12A C6A 110.2(11)
C13A C12A C6A 113.3(12)
C11A C12A H12A 107.5
C13A C12A H12A 107.5
C6A C12A H12A 107.5
C12A C13A C14A 106.9(13)
C12A C13A H13A 110.4
C14A C13A H13A 110.3
C12A C13A H13B 110.3
C14A C13A H13B 110.4
H13A C13A H13B 108.6
C15A C14A C13A 112.9(13)
C15A C14A H14A 109.0
C13A C14A H14A 109.0
C15A C14A H14B 109.0
C13A C14A H14B 109.0
H14A C14A H14B 107.8
C21A C15A C14A 116.8(15)
C21A C15A C16A 126.2(13)
C14A C15A C16A 116.8(12)
C21A C15A H15A 91.5
C14A C15A H15A 91.5
C16A C15A H15A 91.5
C15A C16A C18A 112.9(12)
C15A C16A C17A 111.2(12)
C18A C16A C17A 109.3(13)
C15A C16A C11A 109.5(11)
C18A C16A C11A 111.5(11)
C17A C16A C11A 101.9(10)
C16A C17A H17A 109.5
C16A C17A H17B 109.5
H17A C17A H17B 109.5
C16A C17A H17C 109.5
H17A C17A H17C 109.5
H17B C17A H17C 109.5
C16A C18A C19A 113.9(14)
C16A C18A H18A 108.8
C19A C18A H18A 108.8
C16A C18A H18B 108.8
C19A C18A H18B 108.8
H18A C18A H18B 107.7
C20A C19A C18A 107.1(13)
C20A C19A H19A 110.3
C18A C19A H19A 110.3
C20A C19A H19B 110.3
C18A C19A H19B 110.3
H19A C19A H19B 108.6
O11A C20A C19A 119.8(13)
O11A C20A C21A 116.8(14)
C19A C20A C21A 121.9(13)
C15A C21A C20A 115.0(15)
C15A C21A H21A 122.5
C20A C21A H21A 122.5
N1 C22 N2 114.4(7)
N1 C22 H22 122.8
N2 C22 H22 122.8
C24 C23 N1 111.9(7)
C24 C23 N3 124.2(8)
N1 C23 N3 123.8(7)
C23 C24 N2 105.8(7)
C23 C24 C26 121.1(8)
N2 C24 C26 133.1(8)
N3 C25 N4 128.5(9)
N3 C25 H25 115.7
N4 C25 H25 115.7
N5 C26 N4 117.9(9)
N5 C26 C24 126.9(8)
N4 C26 C24 115.1(8)
C29 C27 C28 121.3(16)
C29 C27 P1 110.3(12)
C28 C27 P1 111.2(11)
C29 C27 H27 104.0
C28 C27 H27 104.0
P1 C27 H27 104.0
C27 C28 H28A 113.7
C27 C28 H28B 108.2
H28A C28 H28B 109.5
C27 C28 H28C 106.5
H28A C28 H28C 109.5
H28B C28 H28C 109.5
C27 C29 H29A 109.5
C27 C29 H29B 109.5
H29A C29 H29B 109.5
C27 C29 H29C 109.5
H29A C29 H29C 109.5
H29B C29 H29C 109.5
C31 C30 C32 109.5(12)
C31 C30 P1 114.3(10)
C32 C30 P1 114.5(10)
C31 C30 H30 105.9
C32 C30 H30 105.9
P1 C30 H30 105.9
C30 C31 H31A 109.5
C30 C31 H31B 109.5
H31A C31 H31B 109.5
C30 C31 H31C 109.5
H31A C31 H31C 109.5
H31B C31 H31C 109.5
C30 C32 H32A 109.5
C30 C32 H32B 109.5
H32A C32 H32B 109.5
C30 C32 H32C 109.5
H32A C32 H32C 109.5
H32B C32 H32C 109.5
C35 C33 C34 114.9(15)
C35 C33 P1 115.2(10)
C34 C33 P1 114.0(12)
C35 C33 H33 103.5
C34 C33 H33 103.5
P1 C33 H33 103.5
C33 C34 H34A 109.5
C33 C34 H34B 109.5
H34A C34 H34B 109.5
C33 C34 H34C 109.5
H34A C34 H34C 109.5
H34B C34 H34C 109.5
C33 C35 H35A 109.5
C33 C35 H35B 109.5
H35A C35 H35B 109.5
C33 C35 H35C 109.5
H35A C35 H35C 109.5
H35B C35 H35C 109.5
C38 C36 C37 101.9(12)
C38 C36 P2 113.9(10)
C37 C36 P2 116.4(9)
C38 C36 H36 108.1
C37 C36 H36 108.1
P2 C36 H36 108.1
C36 C37 H37A 109.5
C36 C37 H37B 109.5
H37A C37 H37B 109.5
C36 C37 H37C 109.5
H37A C37 H37C 109.5
H37B C37 H37C 109.5
C36 C38 H38A 109.5
C36 C38 H38B 109.5
H38A C38 H38B 109.5
C36 C38 H38C 109.5
H38A C38 H38C 109.5
H38B C38 H38C 109.5
C40 C39 C41 109.8(14)
C40 C39 P2 117.1(11)
C41 C39 P2 114.1(12)
C40 C39 H39 104.8
C41 C39 H39 104.8
P2 C39 H39 104.8
C39 C40 H40A 109.5
C39 C40 H40B 109.5
H40A C40 H40B 109.5
C39 C40 H40C 109.5
H40A C40 H40C 109.5
H40B C40 H40C 109.5
C39 C41 H41A 109.5
C39 C41 H41B 109.5
H41A C41 H41B 109.5
C39 C41 H41C 109.5
H41A C41 H41C 109.5
H41B C41 H41C 109.5
C44 C42 C43 119.8(14)
C44 C42 P2 112.8(10)
C43 C42 P2 109.6(10)
C44 C42 H42 104.3
C43 C42 H42 104.3
P2 C42 H42 104.3
C42 C43 H43A 109.5
C42 C43 H43B 109.5
H43A C43 H43B 109.5
C42 C43 H43C 109.5
H43A C43 H43C 109.5
H43B C43 H43C 109.5
C42 C44 H44A 109.5
C42 C44 H44B 109.5
H44A C44 H44B 109.5
C42 C44 H44C 109.5
H44A C44 H44C 109.5
H44B C44 H44C 109.5
C45 Os2 N6 105.2(4)
C45 Os2 P3 88.0(6)
N6 Os2 P3 96.1(3)
C45 Os2 P4 97.8(6)
N6 Os2 P4 92.4(3)
P3 Os2 P4 168.08(17)
C45 Os2 Cl2 170.6(5)
N6 Os2 Cl2 83.2(2)
P3 Os2 Cl2 86.89(18)
P4 Os2 Cl2 85.82(18)
C45 Os2 H02 89.9
N6 Os2 H02 164.8
P3 Os2 H02 85.9
P4 Os2 H02 83.8
Cl2 Os2 H02 81.8
C77 P3 C71 104.5(6)
C77 P3 C74 108.0(6)
C71 P3 C74 103.5(6)
C77 P3 Os2 113.3(5)
C71 P3 Os2 111.2(5)
C74 P3 Os2 115.4(4)
C86 P4 C80 108.3(5)
C86 P4 C83 106.9(6)
C80 P4 C83 101.5(6)
C86 P4 Os2 113.5(4)
C80 P4 Os2 115.0(5)
C83 P4 Os2 110.6(5)
C66 N6 C67 102.1(6)
C66 N6 Os2 129.4(6)
C67 N6 Os2 127.7(5)
C66 N7 C68 105.9(7)
C66 N7 H7 127.1
C68 N7 H7 127.1
C69 N8 C67 111.6(8)
C70 N9 C69 119.7(8)
C70 N10 H10C 120.0
C70 N10 H10D 120.0
H10C N10 H10D 120.0
C46 C45 Os2 155.4(10)
C47 C46 C45 123.9(12)
C47 C46 H46 118.1
C45 C46 H46 118.1
C46 C47 C48 128.6(11)
C46 C47 C51 123.0(13)
C48 C47 C51 108.4(10)
C47 C48 C49 108.9(10)
C47 C48 H48A 109.9
C49 C48 H48A 109.9
C47 C48 H48B 109.9
C49 C48 H48B 109.9
H48A C48 H48B 108.3
C48 C49 C50 96.9(10)
C48 C49 H49A 112.4
C50 C49 H49A 112.4
C48 C49 H49B 112.4
C50 C49 H49B 112.4
H49A C49 H49B 109.9
C51 C50 C56 115.1(11)
C51 C50 C49 109.0(10)
C56 C50 C49 115.7(10)
C51 C50 H50 105.3
C56 C50 H50 105.3
C49 C50 H50 105.3
C50 C51 C52 114.8(11)
C50 C51 C53 109.4(10)
C52 C51 C53 108.0(11)
C50 C51 C47 98.2(10)
C52 C51 C47 108.6(10)
C53 C51 C47 118.0(10)
C51 C52 H52A 109.5
C51 C52 H52B 109.5
H52A C52 H52B 109.5
C51 C52 H52C 109.5
H52A C52 H52C 109.5
H52B C52 H52C 109.5
C54 C53 C51 110.9(11)
C54 C53 H53A 109.5
C51 C53 H53A 109.5
C54 C53 H53B 109.5
C51 C53 H53B 109.5
H53A C53 H53B 108.0
C53 C54 C55 114.2(11)
C53 C54 H54A 108.7
C55 C54 H54A 108.7
C53 C54 H54B 108.7
C55 C54 H54B 108.7
H54A C54 H54B 107.6
C56 C55 C54 116.2(11)
C56 C55 C60 118.5(10)
C54 C55 C60 113.7(10)
C56 C55 H55 101.5
C54 C55 H55 101.5
C60 C55 H55 101.5
C55 C56 C57 111.4(11)
C55 C56 C50 109.1(10)
C57 C56 C50 113.9(11)
C55 C56 H56 107.4
C57 C56 H56 107.4
C50 C56 H56 107.4
C56 C57 C58 108.8(12)
C56 C57 H57A 109.9
C58 C57 H57A 109.9
C56 C57 H57B 109.9
C58 C57 H57B 109.9
H57A C57 H57B 108.3
C59 C58 C57 113.6(12)
C59 C58 H58A 108.8
C57 C58 H58A 108.8
C59 C58 H58B 108.8
C57 C58 H58B 108.8
H58A C58 H58B 107.7
C65 C59 C58 117.8(14)
C65 C59 C60 126.4(12)
C58 C59 C60 115.5(11)
C59 C60 C62 113.6(11)
C59 C60 C61 111.3(10)
C62 C60 C61 109.2(11)
C59 C60 C55 108.6(10)
C62 C60 C55 110.5(10)
C61 C60 C55 103.0(9)
C60 C61 H61A 109.5
C60 C61 H61B 109.5
H61A C61 H61B 109.5
C60 C61 H61C 109.5
H61A C61 H61C 109.5
H61B C61 H61C 109.5
C60 C62 C63 113.2(12)
C60 C62 H62A 108.9
C63 C62 H62A 108.9
C60 C62 H62B 108.9
C63 C62 H62B 108.9
H62A C62 H62B 107.8
C64 C63 C62 106.4(12)
C64 C63 H63A 110.4
C62 C63 H63A 110.4
C64 C63 H63B 110.5
C62 C63 H63B 110.5
H63A C63 H63B 108.6
O2 C64 C63 120.2(12)
O2 C64 C65 117.9(12)
C63 C64 C65 121.9(12)
C59 C65 C64 115.1(14)
C59 C65 H65 122.5
C64 C65 H65 122.5
N6 C66 N7 114.2(7)
N6 C66 H66 122.9
N7 C66 H66 122.9
C68 C67 N6 111.9(7)
C68 C67 N8 124.4(8)
N6 C67 N8 123.7(7)
C67 C68 N7 105.9(7)
C67 C68 C70 121.0(8)
N7 C68 C70 133.1(8)
N8 C69 N9 128.1(9)
N8 C69 H69 116.0
N9 C69 H69 116.0
N10 C70 N9 117.6(9)
N10 C70 C68 127.5(9)
N9 C70 C68 114.8(8)
C73 C71 C72 120.7(15)
C73 C71 P3 108.5(12)
C72 C71 P3 110.4(11)
C73 C71 H71 105.4
C72 C71 H71 105.4
P3 C71 H71 105.4
C71 C72 H72A 109.5
C71 C72 H72B 109.5
H72A C72 H72B 109.5
C71 C72 H72C 109.5
H72A C72 H72C 109.5
H72B C72 H72C 109.5
C71 C73 H73A 109.5
C71 C73 H73B 109.5
H73A C73 H73B 109.5
C71 C73 H73C 109.5
H73A C73 H73C 109.5
H73B C73 H73C 109.5
C75 C74 C76 108.8(11)
C75 C74 P3 114.0(9)
C76 C74 P3 115.8(10)
C75 C74 H74 105.8
C76 C74 H74 105.8
P3 C74 H74 105.8
C74 C75 H75A 109.5
C74 C75 H75B 109.5
H75A C75 H75B 109.5
C74 C75 H75C 109.5
H75A C75 H75C 109.5
H75B C75 H75C 109.5
C74 C76 H76A 109.5
C74 C76 H76B 109.5
H76A C76 H76B 109.5
C74 C76 H76C 109.5
H76A C76 H76C 109.5
H76B C76 H76C 109.5
C79 C77 C78 114.2(14)
C79 C77 P3 116.6(10)
C78 C77 P3 113.4(12)
C79 C77 H77 103.5
C78 C77 H77 103.5
P3 C77 H77 103.5
C77 C78 H78A 109.5
C77 C78 H78B 109.5
H78A C78 H78B 109.5
C77 C78 H78C 109.5
H78A C78 H78C 109.5
H78B C78 H78C 109.5
C77 C79 H79A 109.5
C77 C79 H79B 109.5
H79A C79 H79B 109.5
C77 C79 H79C 109.5
H79A C79 H79C 109.5
H79B C79 H79C 109.5
C82 C80 C81 102.5(12)
C82 C80 P4 116.8(11)
C81 C80 P4 118.0(10)
C82 C80 H80 106.2
C81 C80 H80 106.2
P4 C80 H80 106.2
C80 C81 H81A 109.5
C80 C81 H81B 109.5
H81A C81 H81B 109.5
C80 C81 H81C 109.5
H81A C81 H81C 109.5
H81B C81 H81C 109.5
C80 C82 H82A 109.5
C80 C82 H82B 109.5
H82A C82 H82B 109.5
C80 C82 H82C 109.5
H82A C82 H82C 109.5
H82B C82 H82C 109.5
C84 C83 C85 109.8(13)
C84 C83 P4 116.3(11)
C85 C83 P4 115.1(13)
C84 C83 H83 104.8
C85 C83 H83 104.8
P4 C83 H83 104.8
C83 C84 H84A 109.5
C83 C84 H84B 109.5
H84A C84 H84B 109.5
C83 C84 H84C 109.5
H84A C84 H84C 109.5
H84B C84 H84C 109.5
C83 C85 H85A 109.5
C83 C85 H85B 109.5
H85A C85 H85B 109.5
C83 C85 H85C 109.5
H85A C85 H85C 109.5
H85B C85 H85C 109.5
C88 C86 C87 119.3(13)
C88 C86 P4 112.4(10)
C87 C86 P4 108.8(10)
C88 C86 H86 105.0
C87 C86 H86 105.0
P4 C86 H86 105.0
C86 C87 H87A 109.5
C86 C87 H87B 109.5
H87A C87 H87B 109.5
C86 C87 H87C 109.5
H87A C87 H87C 109.5
H87B C87 H87C 109.5
C86 C88 H88A 109.5
C86 C88 H88B 109.5
H88A C88 H88B 109.5
C86 C88 H88C 109.5
H88A C88 H88C 109.5
H88B C88 H88C 109.5
C2B C1B Os1 163(3)
C3B C2B C1B 123.9(14)
C3B C2B H2B 118.1
C1B C2B H2B 118.1
C2B C3B C4B 128.6(12)
C2B C3B C7B 122.3(14)
C4B C3B C7B 108.5(11)
C3B C4B C5B 109.0(11)
C3B C4B H4B1 109.9
C5B C4B H4B1 109.9
C3B C4B H4B2 109.9
C5B C4B H4B2 109.9
H4B1 C4B H4B2 108.3
C4B C5B C6B 97.2(11)
C4B C5B H5B1 112.3
C6B C5B H5B1 112.3
C4B C5B H5B2 112.3
C6B C5B H5B2 112.3
H5B1 C5B H5B2 109.9
C7B C6B C12B 113.1(12)
C7B C6B C5B 109.6(11)
C12B C6B C5B 115.5(11)
C7B C6B H6B 106.0
C12B C6B H6B 106.0
C5B C6B H6B 106.0
C6B C7B C8B 114.0(12)
C6B C7B C9B 109.7(11)
C8B C7B C9B 107.8(12)
C6B C7B C3B 98.5(11)
C8B C7B C3B 108.9(11)
C9B C7B C3B 117.9(11)
C7B C8B H8B1 109.5
C7B C8B H8B2 109.5
H8B1 C8B H8B2 109.5
C7B C8B H8B3 109.5
H8B1 C8B H8B3 109.5
H8B2 C8B H8B3 109.5
C10B C9B C7B 112.1(13)
C10B C9B H9B1 109.2
C7B C9B H9B1 109.2
C10B C9B H9B2 109.2
C7B C9B H9B2 109.2
H9B1 C9B H9B2 107.9
C9B C10B C11B 115.6(12)
C9B C10B H10E 108.4
C11B C10B H10E 108.4
C9B C10B H10F 108.4
C11B C10B H10F 108.4
H10E C10B H10F 107.4
C12B C11B C10B 118.3(12)
C12B C11B C16B 121.3(11)
C10B C11B C16B 117.8(12)
C12B C11B H11B 95.3
C10B C11B H11B 95.3
C16B C11B H11B 95.3
C11B C12B C13B 110.5(11)
C11B C12B C6B 109.3(12)
C13B C12B C6B 115.0(13)
C11B C12B H12B 107.2
C13B C12B H12B 107.2
C6B C12B H12B 107.2
C12B C13B C14B 106.7(13)
C12B C13B H13C 110.4
C14B C13B H13C 110.4
C12B C13B H13D 110.4
C14B C13B H13D 110.4
H13C C13B H13D 108.6
C15B C14B C13B 113.3(13)
C15B C14B H14C 108.9
C13B C14B H14C 108.9
C15B C14B H14D 108.9
C13B C14B H14D 108.9
H14C C14B H14D 107.7
C21B C15B C14B 115.4(15)
C21B C15B C16B 122.3(13)
C14B C15B C16B 115.9(11)
C21B C15B H15B 98.5
C14B C15B H15B 98.5
C16B C15B H15B 98.5
C15B C16B C18B 111.3(12)
C15B C16B C17B 110.7(11)
C18B C16B C17B 109.1(13)
C15B C16B C11B 109.9(11)
C18B C16B C11B 112.8(11)
C17B C16B C11B 102.6(11)
C16B C17B H17D 109.5
C16B C17B H17E 109.5
H17D C17B H17E 109.5
C16B C17B H17F 109.5
H17D C17B H17F 109.5
H17E C17B H17F 109.5
C16B C18B C19B 113.8(14)
C16B C18B H18C 108.8
C19B C18B H18C 108.8
C16B C18B H18D 108.8
C19B C18B H18D 108.8
H18C C18B H18D 107.7
C20B C19B C18B 107.8(13)
C20B C19B H19C 110.1
C18B C19B H19C 110.1
C20B C19B H19D 110.1
C18B C19B H19D 110.1
H19C C19B H19D 108.5
O11B C20B C19B 120.3(13)
O11B C20B C21B 117.0(14)
C19B C20B C21B 122.0(14)
C15B C21B C20B 113.4(15)
C15B C21B H21B 123.3
C20B C21B H21B 123.3
F2 P5 F4 93.7(5)
F2 P5 F5 91.6(4)
F4 P5 F5 91.6(6)
F2 P5 F6 89.7(4)
F4 P5 F6 91.7(6)
F5 P5 F6 176.3(7)
F2 P5 F3 90.3(4)
F4 P5 F3 175.6(6)
F5 P5 F3 86.3(6)
F6 P5 F3 90.2(6)
F2 P5 F1 177.0(5)
F4 P5 F1 89.0(4)
F5 P5 F1 89.8(4)
F6 P5 F1 88.7(4)
F3 P5 F1 87.1(4)
F8A P6A F10A 93.9(6)
F8A P6A F11A 91.8(6)
F10A P6A F11A 91.5(7)
F8A P6A F9A 90.4(6)
F10A P6A F9A 175.2(8)
F11A P6A F9A 86.2(7)
F8A P6A F12A 89.3(6)
F10A P6A F12A 91.5(7)
F11A P6A F12A 176.8(8)
F9A P6A F12A 90.7(7)
F8A P6A F7A 177.1(7)
F10A P6A F7A 88.3(6)
F11A P6A F7A 90.0(6)
F9A P6A F7A 87.5(6)
F12A P6A F7A 88.8(6)
O1B C91B C90B 109.0(10)
C92B O1B C91B 110.1(10)
O1B C92B C93B 110.2(10)
O1C C91C C90C 109.2(10)
C91C O1C C92C 108.5(10)
O1C C92C C93C 108.3(9)
O1D C91D C90D 109.9(10)
C92D O1D C91D 112.0(10)
O1D C92D C93D 113.4(11)
O1F C91F C90F 108.8(5)
C92F O1F C91F 108.8(5)
O1F C92F C93F 109.1(5)
Cl3A C90A Cl4A 110.1(9)
Cl4B C91A Cl3B 111.3(9)
Cl4C C92A Cl3C 111.7(9)

loop_
_geom_bond_atom_site_label_1
_geom_bond_atom_site_label_2
_geom_bond_distance
Os1 C1B 1.73(2)
Os1 C1A 1.738(10)
Os1 N1 2.220(6)
Os1 P1 2.415(6)
Os1 P2 2.440(5)
Os1 Cl1 2.463(3)
Os1 H01 1.6096
P1 C27 1.822(18)
P1 C33 1.834(15)
P1 C30 1.891(14)
P2 C42 1.828(15)
P2 C36 1.852(17)
P2 C39 1.939(16)
N1 C22 1.312(9)
N1 C23 1.383(10)
N2 C22 1.329(10)
N2 C24 1.367(10)
N2 H2 0.8600
N3 C25 1.308(12)
N3 C23 1.399(10)
N4 C26 1.359(11)
N4 C25 1.366(12)
N5 C26 1.318(11)
N5 H5A 0.8600
N5 H5B 0.8600
O11A C20A 1.311(15)
C1A C2A 1.432(14)
C2A C3A 1.354(16)
C2A H2A 0.9300
C3A C4A 1.51(2)
C3A C7A 1.520(14)
C4A C5A 1.564(18)
C4A H4A1 0.9700
C4A H4A2 0.9700
C5A C6A 1.588(17)
C5A H5A1 0.9700
C5A H5A2 0.9700
C6A C7A 1.489(18)
C6A C12A 1.557(16)
C6A H6A 0.9800
C7A C8A 1.501(17)
C7A C9A 1.523(18)
C8A H8A1 0.9600
C8A H8A2 0.9600
C8A H8A3 0.9600
C9A C10A 1.502(17)
C9A H9A1 0.9700
C9A H9A2 0.9700
C10A C11A 1.582(19)
C10A H10A 0.9700
C10A H10B 0.9700
C11A C12A 1.455(16)
C11A C16A 1.604(16)
C11A H11A 0.9800
C12A C13A 1.509(19)
C12A H12A 0.9800
C13A C14A 1.573(19)
C13A H13A 0.9700
C13A H13B 0.9700
C14A C15A 1.443(18)
C14A H14A 0.9700
C14A H14B 0.9700
C15A C21A 1.343(18)
C15A C16A 1.466(18)
C15A H15A 0.9800
C16A C18A 1.511(17)
C16A C17A 1.583(18)
C17A H17A 0.9600
C17A H17B 0.9600
C17A H17C 0.9600
C18A C19A 1.526(18)
C18A H18A 0.9700
C18A H18B 0.9700
C19A C20A 1.53(2)
C19A H19A 0.9700
C19A H19B 0.9700
C20A C21A 1.530(18)
C21A H21A 0.9300
C22 H22 0.9300
C23 C24 1.332(11)
C24 C26 1.416(11)
C25 H25 0.9300
C27 C29 1.51(2)
C27 C28 1.55(2)
C27 H27 0.9800
C28 H28A 0.9600
C28 H28B 0.9600
C28 H28C 0.9600
C29 H29A 0.9600
C29 H29B 0.9600
C29 H29C 0.9600
C30 C31 1.499(18)
C30 C32 1.516(17)
C30 H30 0.9800
C31 H31A 0.9600
C31 H31B 0.9600
C31 H31C 0.9600
C32 H32A 0.9600
C32 H32B 0.9600
C32 H32C 0.9600
C33 C35 1.56(2)
C33 C34 1.564(19)
C33 H33 0.9800
C34 H34A 0.9600
C34 H34B 0.9600
C34 H34C 0.9600
C35 H35A 0.9600
C35 H35B 0.9600
C35 H35C 0.9600
C36 C38 1.533(18)
C36 C37 1.626(17)
C36 H36 0.9800
C37 H37A 0.9600
C37 H37B 0.9600
C37 H37C 0.9600
C38 H38A 0.9600
C38 H38B 0.9600
C38 H38C 0.9600
C39 C40 1.396(19)
C39 C41 1.55(2)
C39 H39 0.9800
C40 H40A 0.9600
C40 H40B 0.9600
C40 H40C 0.9600
C41 H41A 0.9600
C41 H41B 0.9600
C41 H41C 0.9600
C42 C44 1.51(2)
C42 C43 1.56(2)
C42 H42 0.9800
C43 H43A 0.9600
C43 H43B 0.9600
C43 H43C 0.9600
C44 H44A 0.9600
C44 H44B 0.9600
C44 H44C 0.9600
Os2 C45 1.738(9)
Os2 N6 2.228(6)
Os2 P3 2.426(5)
Os2 P4 2.438(5)
Os2 Cl2 2.464(3)
Os2 H02 1.6069
P3 C77 1.826(15)
P3 C71 1.827(18)
P3 C74 1.888(14)
P4 C86 1.836(15)
P4 C80 1.839(16)
P4 C83 1.944(16)
N6 C66 1.314(9)
N6 C67 1.380(10)
N7 C66 1.331(10)
N7 C68 1.368(10)
N7 H7 0.8600
N8 C69 1.306(12)
N8 C67 1.399(10)
N9 C70 1.359(11)
N9 C69 1.365(12)
N10 C70 1.317(11)
N10 H10C 0.8600
N10 H10D 0.8600
O2 C64 1.309(14)
C45 C46 1.436(14)
C46 C47 1.351(15)
C46 H46 0.9300
C47 C48 1.50(2)
C47 C51 1.524(14)
C48 C49 1.564(18)
C48 H48A 0.9700
C48 H48B 0.9700
C49 C50 1.585(17)
C49 H49A 0.9700
C49 H49B 0.9700
C50 C51 1.491(17)
C50 C56 1.559(15)
C50 H50 0.9800
C51 C52 1.500(16)
C51 C53 1.521(18)
C52 H52A 0.9600
C52 H52B 0.9600
C52 H52C 0.9600
C53 C54 1.498(16)
C53 H53A 0.9700
C53 H53B 0.9700
C54 C55 1.585(18)
C54 H54A 0.9700
C54 H54B 0.9700
C55 C56 1.458(16)
C55 C60 1.604(16)
C55 H55 0.9800
C56 C57 1.503(19)
C56 H56 0.9800
C57 C58 1.571(18)
C57 H57A 0.9700
C57 H57B 0.9700
C58 C59 1.445(18)
C58 H58A 0.9700
C58 H58B 0.9700
C59 C65 1.342(17)
C59 C60 1.467(17)
C60 C62 1.511(17)
C60 C61 1.580(18)
C61 H61A 0.9600
C61 H61B 0.9600
C61 H61C 0.9600
C62 C63 1.526(18)
C62 H62A 0.9700
C62 H62B 0.9700
C63 C64 1.53(2)
C63 H63A 0.9700
C63 H63B 0.9700
C64 C65 1.528(17)
C65 H65 0.9300
C66 H66 0.9300
C67 C68 1.332(11)
C68 C70 1.414(11)
C69 H69 0.9300
C71 C73 1.52(2)
C71 C72 1.56(2)
C71 H71 0.9800
C72 H72A 0.9600
C72 H72B 0.9600
C72 H72C 0.9600
C73 H73A 0.9600
C73 H73B 0.9600
C73 H73C 0.9600
C74 C75 1.504(17)
C74 C76 1.514(17)
C74 H74 0.9800
C75 H75A 0.9600
C75 H75B 0.9600
C75 H75C 0.9600
C76 H76A 0.9600
C76 H76B 0.9600
C76 H76C 0.9600
C77 C79 1.56(2)
C77 C78 1.567(19)
C77 H77 0.9800
C78 H78A 0.9600
C78 H78B 0.9600
C78 H78C 0.9600
C79 H79A 0.9600
C79 H79B 0.9600
C79 H79C 0.9600
C80 C82 1.530(19)
C80 C81 1.625(17)
C80 H80 0.9800
C81 H81A 0.9600
C81 H81B 0.9600
C81 H81C 0.9600
C82 H82A 0.9600
C82 H82B 0.9600
C82 H82C 0.9600
C83 C84 1.395(19)
C83 C85 1.55(2)
C83 H83 0.9800
C84 H84A 0.9600
C84 H84B 0.9600
C84 H84C 0.9600
C85 H85A 0.9600
C85 H85B 0.9600
C85 H85C 0.9600
C86 C88 1.51(2)
C86 C87 1.56(2)
C86 H86 0.9800
C87 H87A 0.9600
C87 H87B 0.9600
C87 H87C 0.9600
C88 H88A 0.9600
C88 H88B 0.9600
C88 H88C 0.9600
O11B C20B 1.311(15)
C1B C2B 1.431(14)
C2B C3B 1.352(16)
C2B H2B 0.9300
C3B C4B 1.50(2)
C3B C7B 1.523(14)
C4B C5B 1.564(18)
C4B H4B1 0.9700
C4B H4B2 0.9700
C5B C6B 1.587(17)
C5B H5B1 0.9700
C5B H5B2 0.9700
C6B C7B 1.492(18)
C6B C12B 1.561(16)
C6B H6B 0.9800
C7B C8B 1.501(17)
C7B C9B 1.520(18)
C8B H8B1 0.9600
C8B H8B2 0.9600
C8B H8B3 0.9600
C9B C10B 1.497(17)
C9B H9B1 0.9700
C9B H9B2 0.9700
C10B C11B 1.574(19)
C10B H10E 0.9700
C10B H10F 0.9700
C11B C12B 1.451(16)
C11B C16B 1.592(16)
C11B H11B 0.9800
C12B C13B 1.504(19)
C12B H12B 0.9800
C13B C14B 1.574(19)
C13B H13C 0.9700
C13B H13D 0.9700
C14B C15B 1.446(18)
C14B H14C 0.9700
C14B H14D 0.9700
C15B C21B 1.353(18)
C15B C16B 1.475(18)
C15B H15B 0.9800
C16B C18B 1.512(17)
C16B C17B 1.582(18)
C17B H17D 0.9600
C17B H17E 0.9600
C17B H17F 0.9600
C18B C19B 1.526(18)
C18B H18C 0.9700
C18B H18D 0.9700
C19B C20B 1.53(2)
C19B H19C 0.9700
C19B H19D 0.9700
C20B C21B 1.532(18)
C21B H21B 0.9300
P5 F2 1.561(7)
P5 F4 1.572(7)
P5 F5 1.578(7)
P5 F6 1.605(7)
P5 F3 1.604(7)
P5 F1 1.611(7)
P6A F8A 1.559(8)
P6A F10A 1.576(8)
P6A F11A 1.576(8)
P6A F9A 1.602(8)
P6A F12A 1.608(8)
P6A F7A 1.611(8)
C90B C91B 1.527(10)
C91B O1B 1.480(10)
O1B C92B 1.471(10)
C92B C93B 1.514(10)
C90C C91C 1.509(10)
C91C O1C 1.481(10)
O1C C92C 1.483(10)
C92C C93C 1.503(10)
C90D C91D 1.518(10)
C91D O1D 1.460(10)
O1D C92D 1.453(10)
C92D C93D 1.486(10)
C90F C91F 1.519(5)
C91F O1F 1.481(5)
O1F C92F 1.480(5)
C92F C93F 1.519(5)
C90A Cl3A 1.696(10)
C90A Cl4A 1.696(10)
C91A Cl4B 1.700(10)
C91A Cl3B 1.702(10)
C92A Cl4C 1.696(10)
C92A Cl3C 1.701(10)
